data_7203422
loop_
_publ_author_name
'Xiaowei Zhan'
'Chad Risko'
'Alexander Korlyukov'
'Francis Sena'
'Tatiana V. Timofeeva'
'Mikhail Yu. Antipin'
'Stephen Barlow'
'Jean-Luc Br\'edas'
'Seth R. Marder'

_publ_section_title
;
 Comparative studies of the geometric and electronic properties of
 1,1-disubstituted-2,3,4,5-tetraphenylsiloles and
 1,1,2,2-tetramethyl-3,4,5,6-tetraphenyl-1,2-disila-3,5-cyclohexadiene
;
_journal_issue 39
_journal_name_full 'Journal of Materials Chemistry'
_journal_page_first 3814
_journal_paper_doi 10.1039/b605343b
_journal_volume 16
_journal_year 2006
_chemical_formula_moiety 'C32 H32 Si2'
_chemical_formula_sum 'C32 H32 Si2'
_chemical_formula_weight 472.76
_chemical_name_systematic
;
?
;
_space_group_IT_number 14
_symmetry_cell_setting monoclinic
_symmetry_space_group_name_Hall '-P 2yn'
_symmetry_space_group_name_H-M 'P 1 21/n 1'
_atom_sites_solution_hydrogens geom
_atom_sites_solution_primary direct
_atom_sites_solution_secondary difmap
_audit_creation_method SHELXL-97
_cell_angle_alpha 90.00
_cell_angle_beta 99.581(19)
_cell_angle_gamma 90.00
_cell_formula_units_Z 4
_cell_length_a 9.782(2)
_cell_length_b 22.465(6)
_cell_length_c 12.753(3)
_cell_measurement_reflns_used 24
_cell_measurement_temperature 153(2)
_cell_measurement_theta_max 15.0
_cell_measurement_theta_min 10.0
_cell_volume 2763.4(11)
_computing_cell_refinement 'Siemens P3/PC (Siemens, 1989)'
_computing_data_collection 'Siemens P3/PC (Siemens, 1989)'
_computing_data_reduction 'Siemens P3/PC (Siemens, 1989)'
_computing_molecular_graphics 'SHELXTL PLUS 5 (Sheldrick, 1998)'
_computing_publication_material 'SHELXTL PLUS 5 (Sheldrick, 1998)'
_computing_structure_refinement 'SHELXTL PLUS 5 (Sheldrick, 1998)'
_computing_structure_solution 'SHELXTL PLUS 5 (Sheldrick, 1998)'
_diffrn_ambient_temperature 153(2)
_diffrn_measured_fraction_theta_full 0.998
_diffrn_measured_fraction_theta_max 0.998
_diffrn_measurement_device_type 'Rebuild Syntex P2~1~/Siemens P3 four-circle diffractometer'
_diffrn_measurement_method '\q/2\q scans'
_diffrn_radiation_monochromator graphite
_diffrn_radiation_source 'fine-focus sealed tube'
_diffrn_radiation_type MoK\a
_diffrn_radiation_wavelength 0.71073
_diffrn_reflns_av_R_equivalents 0.0203
_diffrn_reflns_av_sigmaI/netI 0.0329
_diffrn_reflns_limit_h_max 12
_diffrn_reflns_limit_h_min -7
_diffrn_reflns_limit_k_max 28
_diffrn_reflns_limit_k_min -17
_diffrn_reflns_limit_l_max 16
_diffrn_reflns_limit_l_min -16
_diffrn_reflns_number 6412
_diffrn_reflns_theta_full 27.06
_diffrn_reflns_theta_max 27.06
_diffrn_reflns_theta_min 1.81
_exptl_absorpt_coefficient_mu 0.146
_exptl_absorpt_correction_type none
_exptl_absorpt_process_details I>2\s(I)
_exptl_crystal_colour yellow
_exptl_crystal_density_diffrn 1.136
_exptl_crystal_density_method 'not measured'
_exptl_crystal_description cube
_exptl_crystal_F_000 1008
_exptl_crystal_size_max 0.3
_exptl_crystal_size_mid 0.3
_exptl_crystal_size_min 0.3
_refine_diff_density_max 0.298
_refine_diff_density_min -0.253
_refine_diff_density_rms 0.051
_refine_ls_extinction_method none
_refine_ls_goodness_of_fit_ref 0.991
_refine_ls_hydrogen_treatment constr
_refine_ls_matrix_type full
_refine_ls_number_parameters 307
_refine_ls_number_reflns 6066
_refine_ls_number_restraints 0
_refine_ls_restrained_S_all 0.991
_refine_ls_R_factor_all 0.0563
_refine_ls_R_factor_gt 0.0364
_refine_ls_shift/su_max 0.001
_refine_ls_shift/su_mean 0.000
_refine_ls_structure_factor_coef Fsqd
_refine_ls_weighting_details 'calc w=1/[\s^2^(Fo^2^)+(0.03P)^2^+2.16P] where P=(Fo^2^+2Fc^2^)/3'
_refine_ls_weighting_scheme calc
_refine_ls_wR_factor_gt 0.0875
_refine_ls_wR_factor_ref 0.1013
_reflns_number_gt 4454
_reflns_number_total 6066
_reflns_threshold_expression I>2\s(I)
_cod_data_source_file b605343b.txt
_cod_data_source_block COMPOUND_IV
_cod_depositor_comments
;
The following automatic conversions were performed:
'_symmetry_cell_setting' value 'Monoclinic' changed to 'monoclinic'
according to '/home/saulius/struct/CIF-dictionaries/cif_core.dic'
dictionary named 'cif_core.dic' version 2.4.1 from 2010-06-29.

Automatic conversion script
Id: cif_fix_enum 1527 2010-12-29 10:47:43Z saulius 
;
_cod_original_cell_volume 2763.4(12)
_cod_original_sg_symbol_H-M 'P 21/n'
_cod_database_code 7203422

loop_
_symmetry_equiv_pos_as_xyz
'x, y, z'
'-x+1/2, y+1/2, -z+1/2'
'-x, -y, -z'
'x-1/2, -y-1/2, z-1/2'

loop_
_atom_site_label
_atom_site_type_symbol
_atom_site_fract_x
_atom_site_fract_y
_atom_site_fract_z
_atom_site_U_iso_or_equiv
_atom_site_adp_type
_atom_site_occupancy
_atom_site_symmetry_multiplicity
_atom_site_calc_flag
_atom_site_refinement_flags
_atom_site_disorder_assembly
_atom_site_disorder_group
Si1 Si 0.86683(5) 0.14155(2) 0.70626(4) 0.02791(12) Uani 1 1 d . . .
Si2 Si 1.00857(5) 0.20092(2) 0.62148(4) 0.02983(12) Uani 1 1 d . . .
C1 C 1.00940(16) 0.12132(7) 0.81999(13) 0.0255(3) Uani 1 1 d . . .
C2 C 1.13611(17) 0.10484(7) 0.80186(13) 0.0248(3) Uani 1 1 d . . .
C3 C 1.17601(16) 0.09905(7) 0.69314(13) 0.0255(3) Uani 1 1 d . . .
C4 C 1.14319(17) 0.14020(7) 0.61591(13) 0.0269(3) Uani 1 1 d . . .
C5 C 0.71255(19) 0.17217(10) 0.75699(17) 0.0428(5) Uani 1 1 d . . .
H5A H 0.6675 0.1408 0.7893 0.064 Uiso 1 1 calc R . .
H5B H 0.6490 0.1889 0.6990 0.064 Uiso 1 1 calc R . .
H5C H 0.7419 0.2026 0.8087 0.064 Uiso 1 1 calc R . .
C6 C 0.8091(2) 0.07448(9) 0.62482(16) 0.0432(5) Uani 1 1 d . . .
H6A H 0.7506 0.0505 0.6613 0.065 Uiso 1 1 calc R . .
H6B H 0.8886 0.0517 0.6140 0.065 Uiso 1 1 calc R . .
H6C H 0.7583 0.0867 0.5573 0.065 Uiso 1 1 calc R . .
C7 C 1.0866(2) 0.26687(8) 0.69811(17) 0.0427(5) Uani 1 1 d . . .
H7A H 1.1432 0.2884 0.6564 0.064 Uiso 1 1 calc R . .
H7B H 1.1427 0.2538 0.7630 0.064 Uiso 1 1 calc R . .
H7C H 1.0141 0.2923 0.7143 0.064 Uiso 1 1 calc R . .
C8 C 0.9353(2) 0.22285(10) 0.48183(16) 0.0462(5) Uani 1 1 d . . .
H8A H 1.0011 0.2472 0.4536 0.069 Uiso 1 1 calc R . .
H8B H 0.8510 0.2448 0.4814 0.069 Uiso 1 1 calc R . .
H8C H 0.9163 0.1878 0.4389 0.069 Uiso 1 1 calc R . .
C11 C 0.98414(16) 0.13357(7) 0.93002(13) 0.0260(3) Uani 1 1 d . . .
C12 C 0.88710(17) 0.10136(9) 0.97455(14) 0.0341(4) Uani 1 1 d . . .
H12A H 0.8361 0.0717 0.9349 0.041 Uiso 1 1 calc R . .
C13 C 0.8651(2) 0.11274(11) 1.07723(15) 0.0444(5) Uani 1 1 d . . .
H13A H 0.8011 0.0901 1.1062 0.053 Uiso 1 1 calc R . .
C14 C 0.9368(2) 0.15711(11) 1.13638(16) 0.0479(5) Uani 1 1 d . . .
H14A H 0.9218 0.1647 1.2052 0.058 Uiso 1 1 calc R . .
C15 C 1.0318(2) 0.19043(9) 1.09248(16) 0.0452(5) Uani 1 1 d . . .
H15A H 1.0804 0.2208 1.1319 0.054 Uiso 1 1 calc R . .
C16 C 1.05522(19) 0.17898(8) 0.99043(15) 0.0351(4) Uani 1 1 d . . .
H16A H 1.1191 0.2019 0.9618 0.042 Uiso 1 1 calc R . .
C21 C 1.25351(16) 0.09194(7) 0.89090(13) 0.0252(3) Uani 1 1 d . . .
C22 C 1.38096(18) 0.11958(8) 0.89317(14) 0.0319(4) Uani 1 1 d . . .
H22A H 1.3944 0.1446 0.8377 0.038 Uiso 1 1 calc R . .
C23 C 1.48808(19) 0.11023(9) 0.97694(15) 0.0376(4) Uani 1 1 d . . .
H23A H 1.5724 0.1296 0.9781 0.045 Uiso 1 1 calc R . .
C24 C 1.47054(19) 0.07235(9) 1.05874(15) 0.0393(4) Uani 1 1 d . . .
H24A H 1.5427 0.0662 1.1151 0.047 Uiso 1 1 calc R . .
C25 C 1.3453(2) 0.04365(9) 1.05660(14) 0.0369(4) Uani 1 1 d . . .
H25A H 1.3335 0.0178 1.1114 0.044 Uiso 1 1 calc R . .
C26 C 1.23709(18) 0.05310(8) 0.97321(14) 0.0308(4) Uani 1 1 d . . .
H26A H 1.1532 0.0335 0.9722 0.037 Uiso 1 1 calc R . .
C31 C 1.25558(16) 0.04353(8) 0.67784(12) 0.0258(3) Uani 1 1 d . . .
C32 C 1.38559(18) 0.04358(9) 0.64776(14) 0.0332(4) Uani 1 1 d . . .
H32A H 1.4286 0.0795 0.6374 0.040 Uiso 1 1 calc R . .
C33 C 1.45161(19) -0.00959(9) 0.63312(15) 0.0388(4) Uani 1 1 d . . .
H33A H 1.5389 -0.0091 0.6133 0.047 Uiso 1 1 calc R . .
C34 C 1.3892(2) -0.06320(9) 0.64771(14) 0.0379(4) Uani 1 1 d . . .
H34A H 1.4339 -0.0988 0.6375 0.045 Uiso 1 1 calc R . .
C35 C 1.2602(2) -0.06386(8) 0.67746(14) 0.0349(4) Uani 1 1 d . . .
H35A H 1.2169 -0.0999 0.6864 0.042 Uiso 1 1 calc R . .
C36 C 1.19478(18) -0.01083(8) 0.69414(13) 0.0298(4) Uani 1 1 d . . .
H36A H 1.1090 -0.0116 0.7165 0.036 Uiso 1 1 calc R . .
C41 C 1.19327(17) 0.13565(7) 0.51160(13) 0.0286(4) Uani 1 1 d . . .
C42 C 1.2858(2) 0.17808(9) 0.48590(15) 0.0373(4) Uani 1 1 d . . .
H42A H 1.3189 0.2075 0.5350 0.045 Uiso 1 1 calc R . .
C43 C 1.3293(2) 0.17703(9) 0.38786(17) 0.0432(5) Uani 1 1 d . . .
H43A H 1.3930 0.2051 0.3723 0.052 Uiso 1 1 calc R . .
C44 C 1.2787(2) 0.13462(10) 0.31318(16) 0.0421(5) Uani 1 1 d . . .
H44A H 1.3071 0.1342 0.2471 0.051 Uiso 1 1 calc R . .
C45 C 1.1860(2) 0.09290(9) 0.33740(15) 0.0401(4) Uani 1 1 d . . .
H45A H 1.1512 0.0643 0.2872 0.048 Uiso 1 1 calc R . .
C46 C 1.14366(19) 0.09304(8) 0.43612(14) 0.0337(4) Uani 1 1 d . . .
H46A H 1.0816 0.0643 0.4517 0.040 Uiso 1 1 calc R . .

loop_
_atom_site_aniso_label
_atom_site_aniso_U_11
_atom_site_aniso_U_22
_atom_site_aniso_U_33
_atom_site_aniso_U_23
_atom_site_aniso_U_13
_atom_site_aniso_U_12
Si1 0.0236(2) 0.0290(2) 0.0298(2) 0.00414(19) 0.00039(18) -0.00109(18)
Si2 0.0323(3) 0.0251(2) 0.0330(3) 0.0048(2) 0.0082(2) 0.00195(19)
C1 0.0248(8) 0.0243(8) 0.0267(8) 0.0004(6) 0.0022(6) -0.0037(6)
C2 0.0262(8) 0.0219(8) 0.0253(8) 0.0004(6) 0.0013(6) -0.0025(6)
C3 0.0229(8) 0.0273(8) 0.0261(8) -0.0010(7) 0.0031(6) -0.0023(6)
C4 0.0271(8) 0.0254(8) 0.0288(8) 0.0004(7) 0.0064(6) -0.0037(7)
C5 0.0283(9) 0.0487(12) 0.0513(12) 0.0129(10) 0.0065(8) 0.0070(8)
C6 0.0422(11) 0.0425(11) 0.0398(11) -0.0028(9) -0.0076(9) -0.0084(9)
C7 0.0475(11) 0.0308(10) 0.0544(12) -0.0040(9) 0.0222(10) -0.0049(9)
C8 0.0529(12) 0.0443(12) 0.0413(11) 0.0149(9) 0.0075(9) 0.0136(10)
C11 0.0210(7) 0.0283(8) 0.0277(8) 0.0012(7) 0.0008(6) 0.0027(6)
C12 0.0239(8) 0.0438(10) 0.0339(9) 0.0035(8) 0.0025(7) -0.0036(7)
C13 0.0296(9) 0.0707(15) 0.0338(10) 0.0123(10) 0.0084(8) 0.0042(9)
C14 0.0439(12) 0.0704(15) 0.0297(10) -0.0022(10) 0.0066(9) 0.0181(11)
C15 0.0505(12) 0.0429(11) 0.0393(11) -0.0145(9) -0.0016(9) 0.0065(9)
C16 0.0350(9) 0.0319(9) 0.0381(10) -0.0037(8) 0.0052(8) -0.0026(8)
C21 0.0235(8) 0.0267(8) 0.0252(8) -0.0037(6) 0.0038(6) 0.0032(6)
C22 0.0280(9) 0.0371(10) 0.0306(9) -0.0022(7) 0.0046(7) -0.0027(7)
C23 0.0239(8) 0.0492(11) 0.0382(10) -0.0076(9) 0.0007(7) -0.0019(8)
C24 0.0316(9) 0.0521(12) 0.0308(9) -0.0056(9) -0.0048(7) 0.0087(9)
C25 0.0415(10) 0.0396(10) 0.0280(9) 0.0048(8) 0.0012(8) 0.0065(8)
C26 0.0288(9) 0.0313(9) 0.0318(9) 0.0014(7) 0.0036(7) 0.0012(7)
C31 0.0248(8) 0.0314(9) 0.0204(7) 0.0001(6) 0.0010(6) 0.0025(7)
C32 0.0277(9) 0.0385(10) 0.0333(9) 0.0026(8) 0.0052(7) -0.0001(7)
C33 0.0284(9) 0.0543(12) 0.0342(10) 0.0003(9) 0.0068(7) 0.0111(8)
C34 0.0432(11) 0.0388(10) 0.0297(9) -0.0016(8) 0.0007(8) 0.0148(8)
C35 0.0444(11) 0.0306(9) 0.0290(9) -0.0017(7) 0.0043(8) 0.0015(8)
C36 0.0305(9) 0.0327(9) 0.0266(8) -0.0001(7) 0.0055(7) -0.0002(7)
C41 0.0298(8) 0.0278(8) 0.0285(9) 0.0058(7) 0.0053(7) 0.0044(7)
C42 0.0415(10) 0.0331(9) 0.0394(10) 0.0015(8) 0.0125(8) -0.0017(8)
C43 0.0441(11) 0.0414(11) 0.0483(12) 0.0125(9) 0.0202(9) 0.0024(9)
C44 0.0439(11) 0.0528(12) 0.0329(10) 0.0100(9) 0.0159(8) 0.0157(9)
C45 0.0439(11) 0.0449(11) 0.0306(10) -0.0029(8) 0.0037(8) 0.0070(9)
C46 0.0328(9) 0.0344(10) 0.0337(9) 0.0022(8) 0.0049(7) -0.0004(7)

loop_
_atom_type_symbol
_atom_type_description
_atom_type_scat_dispersion_real
_atom_type_scat_dispersion_imag
_atom_type_scat_source
C C 0.0033 0.0016 'International Tables Vol C Tables 4.2.6.8 and 6.1.1.4'
H H 0.0000 0.0000 'International Tables Vol C Tables 4.2.6.8 and 6.1.1.4'
Si Si 0.0817 0.0704 'International Tables Vol C Tables 4.2.6.8 and 6.1.1.4'

loop_
_geom_angle_atom_site_label_1
_geom_angle_atom_site_label_2
_geom_angle_atom_site_label_3
_geom_angle
_geom_angle_site_symmetry_1
_geom_angle_site_symmetry_3
_geom_angle_publ_flag
C6 Si1 C5 107.66(10) . . ?
C6 Si1 C1 110.44(8) . . ?
C5 Si1 C1 110.94(9) . . ?
C6 Si1 Si2 110.77(7) . . ?
C5 Si1 Si2 122.00(7) . . ?
C1 Si1 Si2 94.25(6) . . ?
C7 Si2 C8 110.35(10) . . ?
C7 Si2 C4 111.27(9) . . ?
C8 Si2 C4 108.08(9) . . ?
C7 Si2 Si1 115.91(7) . . ?
C8 Si2 Si1 115.57(8) . . ?
C4 Si2 Si1 94.37(6) . . ?
C2 C1 C11 120.84(15) . . ?
C2 C1 Si1 121.00(13) . . ?
C11 C1 Si1 117.44(12) . . ?
C1 C2 C3 124.53(15) . . ?
C1 C2 C21 122.11(15) . . ?
C3 C2 C21 113.34(14) . . ?
C4 C3 C31 122.69(15) . . ?
C4 C3 C2 123.07(15) . . ?
C31 C3 C2 114.24(14) . . ?
C3 C4 C41 121.93(15) . . ?
C3 C4 Si2 123.02(13) . . ?
C41 C4 Si2 114.38(12) . . ?
Si1 C5 H5A 109.5 . . ?
Si1 C5 H5B 109.5 . . ?
H5A C5 H5B 109.5 . . ?
Si1 C5 H5C 109.5 . . ?
H5A C5 H5C 109.5 . . ?
H5B C5 H5C 109.5 . . ?
Si1 C6 H6A 109.5 . . ?
Si1 C6 H6B 109.5 . . ?
H6A C6 H6B 109.5 . . ?
Si1 C6 H6C 109.5 . . ?
H6A C6 H6C 109.5 . . ?
H6B C6 H6C 109.5 . . ?
Si2 C7 H7A 109.5 . . ?
Si2 C7 H7B 109.5 . . ?
H7A C7 H7B 109.5 . . ?
Si2 C7 H7C 109.5 . . ?
H7A C7 H7C 109.5 . . ?
H7B C7 H7C 109.5 . . ?
Si2 C8 H8A 109.5 . . ?
Si2 C8 H8B 109.5 . . ?
H8A C8 H8B 109.5 . . ?
Si2 C8 H8C 109.5 . . ?
H8A C8 H8C 109.5 . . ?
H8B C8 H8C 109.5 . . ?
C12 C11 C16 117.90(16) . . ?
C12 C11 C1 121.39(15) . . ?
C16 C11 C1 120.69(15) . . ?
C13 C12 C11 120.99(18) . . ?
C13 C12 H12A 119.5 . . ?
C11 C12 H12A 119.5 . . ?
C14 C13 C12 120.56(19) . . ?
C14 C13 H13A 119.7 . . ?
C12 C13 H13A 119.7 . . ?
C13 C14 C15 119.21(19) . . ?
C13 C14 H14A 120.4 . . ?
C15 C14 H14A 120.4 . . ?
C16 C15 C14 120.55(19) . . ?
C16 C15 H15A 119.7 . . ?
C14 C15 H15A 119.7 . . ?
C15 C16 C11 120.77(18) . . ?
C15 C16 H16A 119.6 . . ?
C11 C16 H16A 119.6 . . ?
C22 C21 C26 118.65(15) . . ?
C22 C21 C2 120.00(15) . . ?
C26 C21 C2 121.34(15) . . ?
C23 C22 C21 120.70(17) . . ?
C23 C22 H22A 119.7 . . ?
C21 C22 H22A 119.7 . . ?
C22 C23 C24 120.32(18) . . ?
C22 C23 H23A 119.8 . . ?
C24 C23 H23A 119.8 . . ?
C23 C24 C25 119.68(17) . . ?
C23 C24 H24A 120.2 . . ?
C25 C24 H24A 120.2 . . ?
C24 C25 C26 120.35(18) . . ?
C24 C25 H25A 119.8 . . ?
C26 C25 H25A 119.8 . . ?
C25 C26 C21 120.28(17) . . ?
C25 C26 H26A 119.9 . . ?
C21 C26 H26A 119.9 . . ?
C32 C31 C36 118.47(16) . . ?
C32 C31 C3 123.66(16) . . ?
C36 C31 C3 117.86(14) . . ?
C33 C32 C31 120.38(18) . . ?
C33 C32 H32A 119.8 . . ?
C31 C32 H32A 119.8 . . ?
C34 C33 C32 120.58(17) . . ?
C34 C33 H33A 119.7 . . ?
C32 C33 H33A 119.7 . . ?
C35 C34 C33 119.61(17) . . ?
C35 C34 H34A 120.2 . . ?
C33 C34 H34A 120.2 . . ?
C34 C35 C36 120.05(18) . . ?
C34 C35 H35A 120.0 . . ?
C36 C35 H35A 120.0 . . ?
C35 C36 C31 120.87(16) . . ?
C35 C36 H36A 119.6 . . ?
C31 C36 H36A 119.6 . . ?
C46 C41 C42 118.41(16) . . ?
C46 C41 C4 122.41(16) . . ?
C42 C41 C4 119.02(16) . . ?
C43 C42 C41 120.69(19) . . ?
C43 C42 H42A 119.7 . . ?
C41 C42 H42A 119.7 . . ?
C44 C43 C42 120.39(19) . . ?
C44 C43 H43A 119.8 . . ?
C42 C43 H43A 119.8 . . ?
C45 C44 C43 119.34(18) . . ?
C45 C44 H44A 120.3 . . ?
C43 C44 H44A 120.3 . . ?
C44 C45 C46 120.62(19) . . ?
C44 C45 H45A 119.7 . . ?
C46 C45 H45A 119.7 . . ?
C41 C46 C45 120.54(18) . . ?
C41 C46 H46A 119.7 . . ?
C45 C46 H46A 119.7 . . ?

loop_
_geom_bond_atom_site_label_1
_geom_bond_atom_site_label_2
_geom_bond_distance
_geom_bond_site_symmetry_2
_geom_bond_publ_flag
Si1 C6 1.863(2) . ?
Si1 C5 1.869(2) . ?
Si1 C1 1.8926(17) . ?
Si1 Si2 2.3172(8) . ?
Si2 C7 1.867(2) . ?
Si2 C8 1.872(2) . ?
Si2 C4 1.9056(18) . ?
C1 C2 1.350(2) . ?
C1 C11 1.490(2) . ?
C2 C3 1.507(2) . ?
C2 C21 1.503(2) . ?
C3 C4 1.350(2) . ?
C3 C31 1.500(2) . ?
C4 C41 1.496(2) . ?
C5 H5A 0.9600 . ?
C5 H5B 0.9600 . ?
C5 H5C 0.9600 . ?
C6 H6A 0.9600 . ?
C6 H6B 0.9600 . ?
C6 H6C 0.9600 . ?
C7 H7A 0.9600 . ?
C7 H7B 0.9600 . ?
C7 H7C 0.9600 . ?
C8 H8A 0.9600 . ?
C8 H8B 0.9600 . ?
C8 H8C 0.9600 . ?
C11 C12 1.388(2) . ?
C11 C16 1.393(2) . ?
C12 C13 1.386(3) . ?
C12 H12A 0.9300 . ?
C13 C14 1.371(3) . ?
C13 H13A 0.9300 . ?
C14 C15 1.382(3) . ?
C14 H14A 0.9300 . ?
C15 C16 1.383(3) . ?
C15 H15A 0.9300 . ?
C16 H16A 0.9300 . ?
C21 C22 1.389(2) . ?
C21 C26 1.395(2) . ?
C22 C23 1.382(2) . ?
C22 H22A 0.9300 . ?
C23 C24 1.379(3) . ?
C23 H23A 0.9300 . ?
C24 C25 1.380(3) . ?
C24 H24A 0.9300 . ?
C25 C26 1.387(2) . ?
C25 H25A 0.9300 . ?
C26 H26A 0.9300 . ?
C31 C32 1.388(2) . ?
C31 C36 1.389(2) . ?
C32 C33 1.385(3) . ?
C32 H32A 0.9300 . ?
C33 C34 1.377(3) . ?
C33 H33A 0.9300 . ?
C34 C35 1.377(3) . ?
C34 H34A 0.9300 . ?
C35 C36 1.385(2) . ?
C35 H35A 0.9300 . ?
C36 H36A 0.9300 . ?
C41 C46 1.387(3) . ?
C41 C42 1.391(2) . ?
C42 C43 1.386(3) . ?
C42 H42A 0.9300 . ?
C43 C44 1.379(3) . ?
C43 H43A 0.9300 . ?
C44 C45 1.375(3) . ?
C44 H44A 0.9300 . ?
C45 C46 1.389(3) . ?
C45 H45A 0.9300 . ?
C46 H46A 0.9300 . ?

loop_
_geom_torsion_atom_site_label_1
_geom_torsion_atom_site_label_2
_geom_torsion_atom_site_label_3
_geom_torsion_atom_site_label_4
_geom_torsion
_geom_torsion_site_symmetry_1
_geom_torsion_site_symmetry_2
_geom_torsion_site_symmetry_3
_geom_torsion_site_symmetry_4
_geom_torsion_publ_flag
C6 Si1 Si2 C7 -175.25(10) . . . . ?
C5 Si1 Si2 C7 56.47(12) . . . . ?
C1 Si1 Si2 C7 -61.50(10) . . . . ?
C6 Si1 Si2 C8 53.38(11) . . . . ?
C5 Si1 Si2 C8 -74.90(11) . . . . ?
C1 Si1 Si2 C8 167.13(9) . . . . ?
C6 Si1 Si2 C4 -59.05(9) . . . . ?
C5 Si1 Si2 C4 172.67(9) . . . . ?
C1 Si1 Si2 C4 54.70(8) . . . . ?
C6 Si1 C1 C2 68.41(16) . . . . ?
C5 Si1 C1 C2 -172.29(14) . . . . ?
Si2 Si1 C1 C2 -45.61(14) . . . . ?
C6 Si1 C1 C11 -121.20(13) . . . . ?
C5 Si1 C1 C11 -1.91(15) . . . . ?
Si2 Si1 C1 C11 124.77(12) . . . . ?
C11 C1 C2 C3 -171.92(15) . . . . ?
Si1 C1 C2 C3 -1.9(2) . . . . ?
C11 C1 C2 C21 6.4(2) . . . . ?
Si1 C1 C2 C21 176.42(12) . . . . ?
C1 C2 C3 C4 45.3(2) . . . . ?
C21 C2 C3 C4 -133.15(16) . . . . ?
C1 C2 C3 C31 -134.73(17) . . . . ?
C21 C2 C3 C31 46.85(19) . . . . ?
C31 C3 C4 C41 -4.7(2) . . . . ?
C2 C3 C4 C41 175.26(15) . . . . ?
C31 C3 C4 Si2 165.29(12) . . . . ?
C2 C3 C4 Si2 -14.7(2) . . . . ?
C7 Si2 C4 C3 85.37(16) . . . . ?
C8 Si2 C4 C3 -153.33(15) . . . . ?
Si1 Si2 C4 C3 -34.63(14) . . . . ?
C7 Si2 C4 C41 -103.92(14) . . . . ?
C8 Si2 C4 C41 17.39(15) . . . . ?
Si1 Si2 C4 C41 136.09(12) . . . . ?
C2 C1 C11 C12 -120.33(18) . . . . ?
Si1 C1 C11 C12 69.28(19) . . . . ?
C2 C1 C11 C16 61.3(2) . . . . ?
Si1 C1 C11 C16 -109.06(16) . . . . ?
C16 C11 C12 C13 -2.1(3) . . . . ?
C1 C11 C12 C13 179.48(17) . . . . ?
C11 C12 C13 C14 1.4(3) . . . . ?
C12 C13 C14 C15 -0.1(3) . . . . ?
C13 C14 C15 C16 -0.5(3) . . . . ?
C14 C15 C16 C11 -0.3(3) . . . . ?
C12 C11 C16 C15 1.6(3) . . . . ?
C1 C11 C16 C15 179.96(17) . . . . ?
C1 C2 C21 C22 -128.30(18) . . . . ?
C3 C2 C21 C22 50.2(2) . . . . ?
C1 C2 C21 C26 50.7(2) . . . . ?
C3 C2 C21 C26 -130.80(16) . . . . ?
C26 C21 C22 C23 -1.9(3) . . . . ?
C2 C21 C22 C23 177.11(16) . . . . ?
C21 C22 C23 C24 1.2(3) . . . . ?
C22 C23 C24 C25 0.1(3) . . . . ?
C23 C24 C25 C26 -0.5(3) . . . . ?
C24 C25 C26 C21 -0.3(3) . . . . ?
C22 C21 C26 C25 1.5(3) . . . . ?
C2 C21 C26 C25 -177.54(16) . . . . ?
C4 C3 C31 C32 56.8(2) . . . . ?
C2 C3 C31 C32 -123.24(17) . . . . ?
C4 C3 C31 C36 -122.79(18) . . . . ?
C2 C3 C31 C36 57.21(19) . . . . ?
C36 C31 C32 C33 0.8(3) . . . . ?
C3 C31 C32 C33 -178.70(16) . . . . ?
C31 C32 C33 C34 0.3(3) . . . . ?
C32 C33 C34 C35 -0.2(3) . . . . ?
C33 C34 C35 C36 -1.0(3) . . . . ?
C34 C35 C36 C31 2.1(3) . . . . ?
C32 C31 C36 C35 -2.1(2) . . . . ?
C3 C31 C36 C35 177.52(15) . . . . ?
C3 C4 C41 C46 70.7(2) . . . . ?
Si2 C4 C41 C46 -100.08(17) . . . . ?
C3 C4 C41 C42 -113.81(19) . . . . ?
Si2 C4 C41 C42 75.37(18) . . . . ?
C46 C41 C42 C43 -1.2(3) . . . . ?
C4 C41 C42 C43 -176.84(17) . . . . ?
C41 C42 C43 C44 1.6(3) . . . . ?
C42 C43 C44 C45 -0.8(3) . . . . ?
C43 C44 C45 C46 -0.3(3) . . . . ?
C42 C41 C46 C45 0.1(3) . . . . ?
C4 C41 C46 C45 175.59(16) . . . . ?
C44 C45 C46 C41 0.6(3) . . . . ?

loop_
_cod_related_entry_id
_cod_related_entry_database
_cod_related_entry_code
1 ChemSpider 9320267
